data_1532188
loop_
_publ_author_name
'Vasylechko, L.'
'Berkowski, M.'
'Vashook, V.'
'Savytskii, D.'
'Senyshin, A.'
'Niewa, R.'
'Ullmann, H.'
'Knapp, M.'
'Matkovskii, A.'
'Bismayer, U.'

_publ_section_title
;
 Crystal structure, thermal expansion and conductivity of anisotropic
 La1-x Srx Ga1-2x Mg2x O3-y (x = 0.05, 0.1) single crystals
;
_journal_name_full 'Journal of Solid State Chemistry'
_journal_page_first 396
_journal_page_last 411
_journal_volume 172
_journal_year 2003
_chemical_formula_sum 'Ga0.9 La0.95 Mg0.1 O2.91 Sr0.05'
_chemical_name_systematic '(La0.95 Sr0.05) (Ga0.9 Mg0.1) O2.91'
_space_group_IT_number 161
_symmetry_space_group_name_Hall 'R 3 -2"c'
_symmetry_space_group_name_H-M 'R 3 c :H'
_cell_angle_alpha 90
_cell_angle_beta 90
_cell_angle_gamma 120
_cell_formula_units_Z 6
_cell_length_a 5.55628
_cell_length_b 5.55628
_cell_length_c 13.5088
_cell_volume 361.173
_citation_journal_id_ASTM JSSCBI
_cod_data_source_file Vasylechko_JSSCBI_2003_1545.cif
_cod_data_source_block Ga0.9La0.95Mg0.1O2.91Sr0.05
_cod_original_cell_volume 361.1733
_cod_database_code 1532188

loop_
_symmetry_equiv_pos_as_xyz
x,y,z
-y,x-y,z
-x+y,-x,z
-y,-x,z+1/2
x,x-y,z+1/2
-x+y,y,z+1/2
x+2/3,y+1/3,z+1/3
-y+2/3,x-y+1/3,z+1/3
-x+y+2/3,-x+1/3,z+1/3
-y+2/3,-x+1/3,z+5/6
x+2/3,x-y+1/3,z+5/6
-x+y+2/3,y+1/3,z+5/6
x+1/3,y+2/3,z+2/3
-y+1/3,x-y+2/3,z+2/3
-x+y+1/3,-x+2/3,z+2/3
-y+1/3,-x+2/3,z+7/6
x+1/3,x-y+2/3,z+7/6
-x+y+1/3,y+2/3,z+7/6

loop_
_atom_site_label
_atom_site_type_symbol
_atom_site_fract_x
_atom_site_fract_y
_atom_site_fract_z
_atom_site_occupancy
_atom_site_U_iso_or_equiv
La1 La+3 0 0 0.2604 0.95 0.0
Ga1 Ga+3 0 0 -0.001 0.9 0.0
Sr1 Sr+2 0 0 0.2604 0.05 0.0
Mg1 Mg+2 0 0 -0.001 0.1 0.0
O1 O-2 0.462 0.006 0.252 0.97 0.0
